data_2239729
loop_
_publ_author_name
'Zhang, Yu-yang'
'Pan, Jian-Ting'
'Huang, Jian-Yan'

_publ_section_title
;
 4-{Phenyl[4-(6-phenyl-2,2'-bipyridin-4-yl)phenyl]amino}benzaldehyde
;
_journal_issue 8
_journal_name_full 'Acta Crystallographica Section E'
_journal_page_first o840
_journal_paper_doi 10.1107/S1600536814013361
_journal_volume 70
_journal_year 2014
_chemical_formula_iupac 'C35 H25 N3 O'
_chemical_formula_moiety 'C35 H25 N3 O'
_chemical_formula_sum 'C35 H25 N3 O'
_chemical_formula_weight 503.58
_chemical_name_systematic
;
4-{Phenyl[4-(6-phenyl-2,2'-bipyridin-4-yl)phenyl]amino}benzaldehyde
;
_space_group_IT_number 14
_symmetry_cell_setting monoclinic
_symmetry_space_group_name_Hall '-P 2ybc'
_symmetry_space_group_name_H-M 'P 1 21/c 1'
_atom_sites_solution_hydrogens geom
_atom_sites_solution_primary direct
_atom_sites_solution_secondary difmap
_audit_creation_method SHELXL-97
_cell_angle_alpha 90.00
_cell_angle_beta 101.4230(10)
_cell_angle_gamma 90.00
_cell_formula_units_Z 4
_cell_length_a 14.4204(9)
_cell_length_b 10.0329(6)
_cell_length_c 18.4597(11)
_cell_measurement_reflns_used 3436
_cell_measurement_temperature 296(2)
_cell_measurement_theta_max 27.26
_cell_measurement_theta_min 2.25
_cell_volume 2617.8(3)
_computing_cell_refinement 'SAINT (Bruker, 2007)'
_computing_data_collection 'SMART (Bruker, 2007)'
_computing_data_reduction 'SAINT (Bruker, 2007)'
_computing_molecular_graphics 'SHELXTL (Sheldrick, 2008)'
_computing_publication_material 'SHELXTL (Sheldrick, 2008)'
_computing_structure_refinement 'SHELXL97 (Sheldrick, 2008)'
_computing_structure_solution 'SHELXS97 (Sheldrick, 2008)'
_diffrn_ambient_temperature 296(2)
_diffrn_measured_fraction_theta_full 0.997
_diffrn_measured_fraction_theta_max 0.997
_diffrn_measurement_device_type 'Bruker APEXII CCD'
_diffrn_measurement_method '\f and \w scans'
_diffrn_radiation_monochromator graphite
_diffrn_radiation_source 'fine-focus sealed tube'
_diffrn_radiation_type MoK\a
_diffrn_radiation_wavelength 0.71073
_diffrn_reflns_av_R_equivalents 0.0237
_diffrn_reflns_av_sigmaI/netI 0.0267
_diffrn_reflns_limit_h_max 17
_diffrn_reflns_limit_h_min -16
_diffrn_reflns_limit_k_max 11
_diffrn_reflns_limit_k_min -11
_diffrn_reflns_limit_l_max 21
_diffrn_reflns_limit_l_min -19
_diffrn_reflns_number 13094
_diffrn_reflns_theta_full 25.00
_diffrn_reflns_theta_max 25.00
_diffrn_reflns_theta_min 2.25
_exptl_absorpt_coefficient_mu 0.078
_exptl_absorpt_correction_type none
_exptl_crystal_colour Yellow
_exptl_crystal_density_diffrn 1.278
_exptl_crystal_density_method 'not measured'
_exptl_crystal_description Needle
_exptl_crystal_F_000 1056
_exptl_crystal_size_max 0.30
_exptl_crystal_size_mid 0.20
_exptl_crystal_size_min 0.20
_refine_diff_density_max 0.121
_refine_diff_density_min -0.149
_refine_ls_extinction_method none
_refine_ls_goodness_of_fit_ref 0.994
_refine_ls_hydrogen_treatment constr
_refine_ls_matrix_type full
_refine_ls_number_constraints 0
_refine_ls_number_parameters 352
_refine_ls_number_reflns 4580
_refine_ls_number_restraints 0
_refine_ls_restrained_S_all 0.994
_refine_ls_R_factor_all 0.0586
_refine_ls_R_factor_gt 0.0392
_refine_ls_shift/su_max 0.001
_refine_ls_shift/su_mean 0.000
_refine_ls_structure_factor_coef Fsqd
_refine_ls_weighting_details 'calc w=1/[\s^2^(Fo^2^)+(0.0368P)^2^+0.5245P] where P=(Fo^2^+2Fc^2^)/3'
_refine_ls_weighting_scheme calc
_refine_ls_wR_factor_gt 0.0857
_refine_ls_wR_factor_ref 0.0967
_reflns_number_gt 3379
_reflns_number_total 4580
_reflns_threshold_expression I>2\s(I)
_cod_data_source_file bh2499sup1.cif
_cod_data_source_block I
_cod_original_sg_symbol_H-M 'P 21/c'
_cod_database_code 2239729
_cod_database_fobs_code 2239729

loop_
_symmetry_equiv_pos_as_xyz
'x, y, z'
'-x, y+1/2, -z+1/2'
'-x, -y, -z'
'x, -y-1/2, z-1/2'

loop_
_atom_site_type_symbol
_atom_site_label
_atom_site_fract_x
_atom_site_fract_y
_atom_site_fract_z
_atom_site_U_iso_or_equiv
_atom_site_adp_type
_atom_site_calc_flag
_atom_site_refinement_flags
_atom_site_occupancy
_atom_site_symmetry_multiplicity
C C1 0.37069(18) 0.99664(19) 0.85338(11) 0.0791(6) Uani d . 1 1
H H1 0.4274 1.0401 0.8523 0.095 Uiso calc R 1 1
C C2 0.37390(13) 0.88662(15) 0.90600(9) 0.0578(4) Uani d . 1 1
C C3 0.45768(13) 0.85771(16) 0.95466(10) 0.0594(4) Uani d . 1 1
H H3 0.5119 0.9061 0.9519 0.071 Uiso calc R 1 1
C C4 0.46236(11) 0.75857(15) 1.00714(9) 0.0535(4) Uani d . 1 1
H H4 0.5189 0.7428 1.0402 0.064 Uiso calc R 1 1
C C5 0.38289(11) 0.68211(14) 1.01074(8) 0.0464(4) Uani d . 1 1
C C6 0.29420(12) 0.81128(16) 0.91074(9) 0.0574(4) Uani d . 1 1
H H6 0.2372 0.8295 0.8788 0.069 Uiso calc R 1 1
C C7 0.29833(11) 0.71064(16) 0.96165(9) 0.0525(4) Uani d . 1 1
H H7 0.2444 0.6610 0.9635 0.063 Uiso calc R 1 1
C C8 0.45874(11) 0.58033(15) 1.12868(8) 0.0480(4) Uani d . 1 1
C C9 0.46558(13) 0.68847(18) 1.17592(10) 0.0677(5) Uani d . 1 1
H H9 0.4232 0.7590 1.1654 0.081 Uiso calc R 1 1
C C10 0.53571(16) 0.6910(2) 1.23866(11) 0.0862(6) Uani d . 1 1
H H10 0.5412 0.7646 1.2699 0.103 Uiso calc R 1 1
C C11 0.59739(15) 0.5868(2) 1.25570(11) 0.0813(6) Uani d . 1 1
H H11 0.6440 0.5892 1.2984 0.098 Uiso calc R 1 1
C C12 0.59008(12) 0.4788(2) 1.20945(10) 0.0659(5) Uani d . 1 1
H H12 0.6318 0.4077 1.2208 0.079 Uiso calc R 1 1
C C13 0.52092(11) 0.47552(16) 1.14605(9) 0.0532(4) Uani d . 1 1
H H13 0.5162 0.4020 1.1148 0.064 Uiso calc R 1 1
C C14 0.33521(10) 0.45819(14) 1.04475(8) 0.0444(4) Uani d . 1 1
C C15 0.32065(10) 0.40549(14) 0.97396(8) 0.0455(4) Uani d . 1 1
H H15 0.3448 0.4494 0.9373 0.055 Uiso calc R 1 1
C C16 0.30076(11) 0.38972(15) 1.09888(8) 0.0498(4) Uani d . 1 1
H H16 0.3111 0.4228 1.1469 0.060 Uiso calc R 1 1
C C17 0.25108(11) 0.27239(15) 1.08197(8) 0.0496(4) Uani d . 1 1
H H17 0.2285 0.2275 1.1190 0.059 Uiso calc R 1 1
C C18 0.27064(10) 0.28839(14) 0.95742(8) 0.0448(4) Uani d . 1 1
H H18 0.2612 0.2548 0.9096 0.054 Uiso calc R 1 1
C C19 0.23406(10) 0.21983(14) 1.01084(8) 0.0428(3) Uani d . 1 1
C C20 0.17668(10) 0.09761(14) 0.99163(8) 0.0440(4) Uani d . 1 1
C C21 0.11550(10) 0.08717(15) 0.92369(8) 0.0463(4) Uani d . 1 1
H H21 0.1127 0.1554 0.8892 0.056 Uiso calc R 1 1
C C22 0.17932(11) -0.00827(15) 1.04009(9) 0.0482(4) Uani d . 1 1
H H22 0.2190 -0.0054 1.0864 0.058 Uiso calc R 1 1
C C23 0.12231(10) -0.11869(15) 1.01913(9) 0.0471(4) Uani d . 1 1
C C24 0.05842(10) -0.02439(15) 0.90672(8) 0.0458(4) Uani d . 1 1
C C25 -0.01267(10) -0.03392(16) 0.83667(9) 0.0491(4) Uani d . 1 1
C C26 -0.03301(12) 0.07457(17) 0.79072(9) 0.0605(5) Uani d . 1 1
H H26 0.0004 0.1535 0.8024 0.073 Uiso calc R 1 1
C C27 -0.10196(14) 0.0679(2) 0.72791(10) 0.0768(6) Uani d . 1 1
H H27 -0.1148 0.1421 0.6974 0.092 Uiso calc R 1 1
C C28 -0.15196(14) -0.0471(2) 0.70983(11) 0.0812(6) Uani d . 1 1
H H28 -0.1993 -0.0507 0.6676 0.097 Uiso calc R 1 1
C C29 -0.13200(14) -0.1569(2) 0.75411(11) 0.0803(6) Uani d . 1 1
H H29 -0.1651 -0.2358 0.7416 0.096 Uiso calc R 1 1
C C30 -0.06295(12) -0.15054(19) 0.81716(10) 0.0655(5) Uani d . 1 1
H H30 -0.0498 -0.2255 0.8471 0.079 Uiso calc R 1 1
C C31 0.12354(12) -0.23332(15) 1.07047(9) 0.0525(4) Uani d . 1 1
C C32 0.05216(13) -0.32814(17) 1.05889(11) 0.0671(5) Uani d . 1 1
H H32 0.0041 -0.3243 1.0171 0.081 Uiso calc R 1 1
C C33 0.05354(17) -0.42849(19) 1.11039(14) 0.0840(6) Uani d . 1 1
H H33 0.0061 -0.4927 1.1040 0.101 Uiso calc R 1 1
C C34 0.12583(18) -0.4321(2) 1.17110(13) 0.0866(7) Uani d . 1 1
H H34 0.1278 -0.4980 1.2068 0.104 Uiso calc R 1 1
C C35 0.19494(16) -0.3370(2) 1.17810(11) 0.0779(6) Uani d . 1 1
H H35 0.2443 -0.3413 1.2190 0.093 Uiso calc R 1 1
N N1 0.38793(9) 0.57802(12) 1.06252(7) 0.0509(3) Uani d . 1 1
N N2 0.06237(9) -0.12729(12) 0.95393(7) 0.0495(3) Uani d . 1 1
N N3 0.19577(11) -0.23785(14) 1.12957(8) 0.0671(4) Uani d . 1 1
O O1 0.30133(13) 1.03588(14) 0.81138(8) 0.1031(5) Uani d . 1 1

loop_
_atom_site_aniso_label
_atom_site_aniso_U_11
_atom_site_aniso_U_22
_atom_site_aniso_U_33
_atom_site_aniso_U_12
_atom_site_aniso_U_13
_atom_site_aniso_U_23
C1 0.1167(18) 0.0504(12) 0.0663(13) -0.0151(11) 0.0088(12) -0.0004(9)
C2 0.0786(12) 0.0372(9) 0.0575(10) -0.0051(8) 0.0130(9) -0.0056(8)
C3 0.0693(11) 0.0409(9) 0.0693(11) -0.0146(8) 0.0165(9) -0.0076(8)
C4 0.0525(9) 0.0423(9) 0.0634(10) -0.0052(7) 0.0057(8) -0.0071(8)
C5 0.0516(9) 0.0341(8) 0.0534(9) -0.0024(7) 0.0100(7) -0.0070(7)
C6 0.0640(11) 0.0464(10) 0.0584(10) 0.0044(8) 0.0040(8) -0.0031(8)
C7 0.0514(9) 0.0439(9) 0.0613(10) -0.0018(7) 0.0090(8) -0.0019(8)
C8 0.0517(9) 0.0446(9) 0.0463(9) -0.0109(7) 0.0064(7) -0.0059(7)
C9 0.0750(12) 0.0563(11) 0.0679(12) -0.0007(9) 0.0044(10) -0.0186(9)
C10 0.0982(16) 0.0834(15) 0.0690(13) -0.0116(13) -0.0029(12) -0.0342(11)
C11 0.0761(14) 0.0958(16) 0.0616(12) -0.0156(12) -0.0117(10) -0.0108(12)
C12 0.0583(11) 0.0707(12) 0.0644(11) -0.0019(9) 0.0018(9) 0.0059(10)
C13 0.0587(10) 0.0493(9) 0.0509(9) -0.0054(8) 0.0094(8) -0.0040(7)
C14 0.0439(8) 0.0382(8) 0.0483(9) -0.0039(6) 0.0027(7) -0.0028(7)
C15 0.0477(9) 0.0428(9) 0.0448(9) -0.0048(7) 0.0067(7) 0.0019(7)
C16 0.0557(10) 0.0498(9) 0.0427(9) -0.0058(8) 0.0065(7) -0.0052(7)
C17 0.0529(9) 0.0497(9) 0.0456(9) -0.0076(7) 0.0087(7) 0.0014(7)
C18 0.0485(9) 0.0431(9) 0.0399(8) -0.0037(7) 0.0016(7) -0.0024(7)
C19 0.0402(8) 0.0389(8) 0.0461(8) -0.0013(6) 0.0011(6) 0.0017(7)
C20 0.0406(8) 0.0402(8) 0.0503(9) -0.0017(6) 0.0070(7) -0.0021(7)
C21 0.0452(9) 0.0412(8) 0.0507(9) -0.0041(7) 0.0052(7) 0.0012(7)
C22 0.0485(9) 0.0434(9) 0.0504(9) -0.0012(7) 0.0043(7) 0.0009(7)
C23 0.0468(9) 0.0398(9) 0.0563(10) 0.0013(7) 0.0141(8) -0.0008(7)
C24 0.0395(8) 0.0447(9) 0.0530(9) -0.0002(7) 0.0088(7) -0.0062(7)
C25 0.0396(8) 0.0544(10) 0.0531(9) -0.0021(7) 0.0087(7) -0.0129(8)
C26 0.0576(10) 0.0561(11) 0.0597(11) -0.0005(8) -0.0078(8) -0.0100(9)
C27 0.0779(13) 0.0788(14) 0.0638(12) 0.0131(11) -0.0100(10) -0.0118(10)
C28 0.0628(12) 0.1089(18) 0.0632(13) -0.0024(12) -0.0087(10) -0.0298(13)
C29 0.0735(13) 0.0929(16) 0.0706(13) -0.0309(12) 0.0050(11) -0.0278(12)
C30 0.0649(11) 0.0687(12) 0.0622(11) -0.0189(9) 0.0105(9) -0.0156(9)
C31 0.0577(10) 0.0404(9) 0.0624(10) 0.0032(7) 0.0196(9) 0.0016(8)
C32 0.0744(12) 0.0468(10) 0.0840(13) -0.0080(9) 0.0253(10) 0.0021(9)
C33 0.0977(16) 0.0487(12) 0.1151(18) -0.0098(11) 0.0440(15) 0.0100(12)
C34 0.1124(18) 0.0597(13) 0.0973(17) 0.0124(13) 0.0443(15) 0.0286(12)
C35 0.0916(15) 0.0655(13) 0.0790(14) 0.0144(11) 0.0229(11) 0.0226(11)
N1 0.0563(8) 0.0399(7) 0.0519(8) -0.0098(6) -0.0004(6) -0.0030(6)
N2 0.0468(7) 0.0425(7) 0.0593(8) -0.0037(6) 0.0106(6) -0.0037(6)
N3 0.0734(10) 0.0582(9) 0.0706(10) 0.0078(7) 0.0166(8) 0.0156(8)
O1 0.1452(15) 0.0692(10) 0.0818(10) -0.0054(9) -0.0088(10) 0.0165(8)

loop_
_atom_type_symbol
_atom_type_description
_atom_type_scat_dispersion_real
_atom_type_scat_dispersion_imag
_atom_type_scat_source
C C 0.0033 0.0016 'International Tables Vol C Tables 4.2.6.8 and 6.1.1.4'
H H 0.0000 0.0000 'International Tables Vol C Tables 4.2.6.8 and 6.1.1.4'
N N 0.0061 0.0033 'International Tables Vol C Tables 4.2.6.8 and 6.1.1.4'
O O 0.0106 0.0060 'International Tables Vol C Tables 4.2.6.8 and 6.1.1.4'

loop_
_geom_angle_atom_site_label_1
_geom_angle_atom_site_label_2
_geom_angle_atom_site_label_3
_geom_angle
O1 C1 C2 125.9(2)
O1 C1 H1 117.0
C2 C1 H1 117.0
C3 C2 C6 118.04(16)
C3 C2 C1 119.76(17)
C6 C2 C1 122.17(18)
C2 C3 C4 121.38(16)
C2 C3 H3 119.3
C4 C3 H3 119.3
C3 C4 C5 120.28(15)
C3 C4 H4 119.9
C5 C4 H4 119.9
C4 C5 C7 118.52(15)
C4 C5 N1 120.60(14)
C7 C5 N1 120.88(14)
C7 C6 C2 121.19(16)
C7 C6 H6 119.4
C2 C6 H6 119.4
C6 C7 C5 120.57(15)
C6 C7 H7 119.7
C5 C7 H7 119.7
C13 C8 C9 119.34(15)
C13 C8 N1 120.57(14)
C9 C8 N1 120.09(15)
C10 C9 C8 119.52(18)
C10 C9 H9 120.2
C8 C9 H9 120.2
C11 C10 C9 120.97(18)
C11 C10 H10 119.5
C9 C10 H10 119.5
C10 C11 C12 119.63(18)
C10 C11 H11 120.2
C12 C11 H11 120.2
C11 C12 C13 120.07(18)
C11 C12 H12 120.0
C13 C12 H12 120.0
C8 C13 C12 120.46(16)
C8 C13 H13 119.8
C12 C13 H13 119.8
C15 C14 C16 118.84(13)
C15 C14 N1 120.85(13)
C16 C14 N1 120.26(13)
C14 C15 C18 120.52(14)
C14 C15 H15 119.7
C18 C15 H15 119.7
C17 C16 C14 120.29(14)
C17 C16 H16 119.9
C14 C16 H16 119.9
C16 C17 C19 121.53(14)
C16 C17 H17 119.2
C19 C17 H17 119.2
C15 C18 C19 121.30(14)
C15 C18 H18 119.4
C19 C18 H18 119.4
C18 C19 C17 117.49(13)
C18 C19 C20 120.80(13)
C17 C19 C20 121.68(13)
C22 C20 C21 117.23(14)
C22 C20 C19 122.51(13)
C21 C20 C19 120.25(13)
C20 C21 C24 120.50(14)
C20 C21 H21 119.7
C24 C21 H21 119.7
C20 C22 C23 119.56(14)
C20 C22 H22 120.2
C23 C22 H22 120.2
N2 C23 C22 122.92(14)
N2 C23 C31 116.55(14)
C22 C23 C31 120.50(14)
N2 C24 C21 121.71(14)
N2 C24 C25 116.61(13)
C21 C24 C25 121.64(14)
C26 C25 C30 118.11(16)
C26 C25 C24 120.79(14)
C30 C25 C24 121.05(16)
C25 C26 C27 120.87(17)
C25 C26 H26 119.6
C27 C26 H26 119.6
C26 C27 C28 120.4(2)
C26 C27 H27 119.8
C28 C27 H27 119.8
C29 C28 C27 119.71(18)
C29 C28 H28 120.1
C27 C28 H28 120.1
C28 C29 C30 119.99(19)
C28 C29 H29 120.0
C30 C29 H29 120.0
C29 C30 C25 120.86(19)
C29 C30 H30 119.6
C25 C30 H30 119.6
N3 C31 C32 122.08(16)
N3 C31 C23 116.75(14)
C32 C31 C23 121.14(16)
C33 C32 C31 118.99(19)
C33 C32 H32 120.5
C31 C32 H32 120.5
C34 C33 C32 119.1(2)
C34 C33 H33 120.4
C32 C33 H33 120.4
C35 C34 C33 118.71(19)
C35 C34 H34 120.6
C33 C34 H34 120.6
N3 C35 C34 123.9(2)
N3 C35 H35 118.1
C34 C35 H35 118.1
C5 N1 C14 121.05(12)
C5 N1 C8 120.03(12)
C14 N1 C8 117.96(12)
C23 N2 C24 118.04(13)
C35 N3 C31 117.20(17)

loop_
_geom_bond_atom_site_label_1
_geom_bond_atom_site_label_2
_geom_bond_distance
C1 O1 1.204(2)
C1 C2 1.465(2)
C1 H1 0.9300
C2 C3 1.386(2)
C2 C6 1.393(2)
C3 C4 1.381(2)
C3 H3 0.9300
C4 C5 1.391(2)
C4 H4 0.9300
C5 C7 1.397(2)
C5 N1 1.4079(19)
C6 C7 1.373(2)
C6 H6 0.9300
C7 H7 0.9300
C8 C13 1.378(2)
C8 C9 1.383(2)
C8 N1 1.4285(18)
C9 C10 1.379(3)
C9 H9 0.9300
C10 C11 1.368(3)
C10 H10 0.9300
C11 C12 1.370(3)
C11 H11 0.9300
C12 C13 1.379(2)
C12 H12 0.9300
C13 H13 0.9300
C14 C15 1.387(2)
C14 C16 1.383(2)
C14 N1 1.4256(18)
C15 C18 1.381(2)
C15 H15 0.9300
C16 C17 1.381(2)
C16 H16 0.9300
C17 C19 1.391(2)
C17 H17 0.9300
C18 C19 1.389(2)
C18 H18 0.9300
C19 C20 1.4826(19)
C20 C22 1.384(2)
C20 C21 1.3870(19)
C21 C24 1.388(2)
C21 H21 0.9300
C22 C23 1.388(2)
C22 H22 0.9300
C23 N2 1.3384(19)
C23 C31 1.488(2)
C24 N2 1.3449(19)
C24 C25 1.486(2)
C25 C26 1.375(2)
C25 C30 1.386(2)
C26 C27 1.371(2)
C26 H26 0.9300
C27 C28 1.367(3)
C27 H27 0.9300
C28 C29 1.368(3)
C28 H28 0.9300
C29 C30 1.375(2)
C29 H29 0.9300
C30 H30 0.9300
C31 N3 1.352(2)
C31 C32 1.387(2)
C32 C33 1.382(3)
C32 H32 0.9300
C33 C34 1.371(3)
C33 H33 0.9300
C34 C35 1.368(3)
C34 H34 0.9300
C35 N3 1.340(2)
C35 H35 0.9300
